data_4322366
loop_
_publ_author_name
'Sudeep Bhattacharyya'
'Timothy J. R. Weakley'
'Muktimoy Chaudhury'

_publ_contact_author_address
;Department of Chemistry,
University of Oregon,
Eugene, OR 97403-1253
USA
;
_publ_contact_author_email tweakley@oregon.uoregon.edu
_publ_contact_author_fax 01(541)3464643
_publ_contact_author_name 'Dr Timothy J. R. Weakley'
_publ_contact_author_phone 01(541)3464620
_publ_section_title
;
 Palladium(II)-Induced Activation of Carbon-Nitrogen Single Bond of
 Coordinated N4S Ligand. Characterization of Product with Modified Ligand
 Structure: Kinetics versus Thermodynamic Considerations
;
_journal_name_full 'Inorganic Chemistry'
_journal_page_first 5453
_journal_page_last 5456
_journal_paper_doi 10.1021/ic9813720
_journal_volume 38
_journal_year 1999
_chemical_formula_moiety 'C21 H31 N6 Pd S2 1+, Cl O4 1-'
_chemical_formula_sum 'C21 H31 Cl N6 O4 Pd S2'
_chemical_formula_weight 637.49
_space_group_IT_number 2
_symmetry_cell_setting triclinic
_symmetry_Int_Tables_number 2
_symmetry_space_group_name_Hall '-P 1'
_symmetry_space_group_name_H-M 'P -1'
_cell_angle_alpha 96.818(7)
_cell_angle_beta 107.694(7)
_cell_angle_gamma 104.520(6)
_cell_formula_units_Z 2
_cell_length_a 8.8449(5)
_cell_length_b 11.2219(8)
_cell_length_c 14.466(1)
_cell_measurement_reflns_used 25
_cell_measurement_temperature 293.2
_cell_measurement_theta_max 32.0
_cell_measurement_theta_min 30.0
_cell_volume 1294.32(17)
_computing_cell_refinement 'CAD4/PC (Enraf-Nonius, 1993)'
_computing_data_collection 'CAD4/PC (Enraf-Nonius, 1993)'
_computing_data_reduction 'TEXSAN (Molecular Structure Corp., 1989)'
_computing_publication_material 'TEXSAN (Molecular Structure Corp., 1989)'
_computing_structure_refinement 'TEXSAN (Molecular Structure Corp., 1989)'
_computing_structure_solution 'TEXSAN (Molecular Structure Corp., 1989)'
_diffrn_ambient_temperature 293
_diffrn_measurement_device 'Enraf-Nonius CAD4 diffractometer'
_diffrn_measurement_method 'omega/2-theta scans'
_diffrn_orient_matrix_UB_11 0.10644
_diffrn_orient_matrix_UB_12 0.00486
_diffrn_orient_matrix_UB_13 -0.01235
_diffrn_orient_matrix_UB_21 -0.06203
_diffrn_orient_matrix_UB_22 -0.02210
_diffrn_orient_matrix_UB_23 -0.07319
_diffrn_orient_matrix_UB_31 0.01823
_diffrn_orient_matrix_UB_32 0.09142
_diffrn_orient_matrix_UB_33 -0.00088
_diffrn_radiation_detector 'scintillation counter'
_diffrn_radiation_monochromator graphite
_diffrn_radiation_source 'sealed X-ray tube'
_diffrn_radiation_type 'Mo K\a'
_diffrn_radiation_wavelength 0.71073
_diffrn_reflns_av_R_equivalents 0.0081
_diffrn_reflns_limit_h_max 10
_diffrn_reflns_limit_h_min 0
_diffrn_reflns_limit_k_max 12
_diffrn_reflns_limit_k_min -12
_diffrn_reflns_limit_l_max 16
_diffrn_reflns_limit_l_min -16
_diffrn_reflns_number 4868
_diffrn_reflns_theta_max 25.0
_diffrn_reflns_theta_min 1.5
_diffrn_standards_decay_% 0.70
_diffrn_standards_interval_time 60
_diffrn_standards_number 3
_exptl_absorpt_coefficient_mu 10.0
_exptl_absorpt_correction_T_max 1.198
_exptl_absorpt_correction_T_min 0.829
_exptl_absorpt_correction_type refdelf
_exptl_absorpt_process_details 'DIFABS (Walker & Stuart, 1983)'
_exptl_crystal_colour rose-red
_exptl_crystal_density_diffrn 1.635
_exptl_crystal_density_meas ?
_exptl_crystal_description plate
_exptl_crystal_F_000 652.00
_exptl_crystal_size_max 0.47
_exptl_crystal_size_mid 0.40
_exptl_crystal_size_min 0.14
_refine_diff_density_max 0.52
_refine_diff_density_min -0.44
_refine_ls_abs_structure_details 'not applicable'
_refine_ls_extinction_coef 0.00000
_refine_ls_extinction_method none
_refine_ls_goodness_of_fit_obs 2.38
_refine_ls_hydrogen_treatment constr
_refine_ls_matrix_type full
_refine_ls_number_parameters 316
_refine_ls_number_reflns 4100
_refine_ls_number_restraints 0
_refine_ls_R_factor_obs 0.029
_refine_ls_shift/esd_max 0.069
_refine_ls_structure_factor_coef F
_refine_ls_weighting_details 'w = 4F~o~^2^/[\s^2^(I)+(0.02I)^2^]'
_refine_ls_weighting_scheme calc
_refine_ls_wR_factor_obs 0.038
_reflns_number_observed 4100
_reflns_number_total 4546
_reflns_observed_criterion I>3\s(I)
_cod_data_source_file ic9813720_1.cif
_cod_data_source_block IC9813720
_cod_depositor_comments
;
The following automatic conversions were performed:

'_exptl_crystal_density_meas' value 'not measured' was changed to '?'
- the value is perceived as not measured.

Automatic conversion script
Id: cif_fix_values 3008 2015-01-20 13:52:24Z robertas 
;
_cod_original_cell_volume 1294.3(4)
_cod_original_sg_symbol_H-M 'P -1 '
_cod_original_formula_sum 'C21 H31 Cl N6 O4 Pd S2 '
_cod_database_code 4322366

loop_
_symmetry_equiv_pos_as_xyz
'   +x,   +y,   +z'
'   -x,   -y,   -z'

loop_
_atom_site_aniso_label
_atom_site_aniso_U_11
_atom_site_aniso_U_22
_atom_site_aniso_U_33
_atom_site_aniso_U_12
_atom_site_aniso_U_13
_atom_site_aniso_U_23
Pd 0.0360(1) 0.0374(1) 0.0358(1) 0.0108(1) 0.0119(1) 0.0076(1)
Cl 0.0589(5) 0.0476(4) 0.0785(6) 0.0183(4) 0.0299(5) 0.0205(4)
S1 0.0525(5) 0.0421(4) 0.0492(5) 0.0122(4) 0.0202(4) 0.0041(3)
S2 0.0666(6) 0.0620(6) 0.0531(5) 0.0267(5) 0.0125(4) -0.0058(4)
O1 0.084(2) 0.076(2) 0.176(4) 0.033(2) 0.058(2) 0.069(2)
O2 0.116(3) 0.093(2) 0.096(2) 0.063(2) 0.041(2) 0.022(2)
O3 0.186(5) 0.156(4) 0.098(3) 0.070(3) 0.086(3) 0.034(3)
O4 0.060(2) 0.094(3) 0.271(6) 0.007(2) 0.027(3) 0.048(3)
N1 0.043(1) 0.053(2) 0.038(1) 0.013(1) 0.014(1) 0.015(1)
N2 0.044(1) 0.036(1) 0.044(1) 0.011(1) 0.014(1) 0.009(1)
N3 0.042(1) 0.041(1) 0.047(1) 0.013(1) 0.015(1) 0.005(1)
N4 0.041(1) 0.040(1) 0.046(1) 0.013(1) 0.017(1) 0.007(1)
N5 0.043(1) 0.050(1) 0.038(1) 0.012(1) 0.011(1) 0.009(1)
N6 0.062(2) 0.054(2) 0.046(2) 0.016(1) 0.019(1) 0.009(1)
C1 0.037(2) 0.055(2) 0.043(2) 0.020(1) 0.006(1) 0.002(1)
C2 0.041(2) 0.070(2) 0.035(2) 0.029(2) 0.008(1) 0.007(1)
C3 0.076(3) 0.096(3) 0.046(2) 0.044(2) 0.023(2) 0.017(2)
C4 0.075(3) 0.127(4) 0.050(2) 0.039(3) 0.033(2) 0.023(2)
C5 0.070(2) 0.092(3) 0.051(2) 0.039(2) 0.031(2) 0.034(2)
C6 0.037(2) 0.069(2) 0.036(2) 0.023(2) 0.010(1) 0.020(1)
C7 0.066(2) 0.054(2) 0.047(2) 0.009(2) 0.020(2) 0.020(2)
C8 0.067(2) 0.042(2) 0.053(2) 0.014(2) 0.014(2) 0.019(2)
C9 0.054(2) 0.044(2) 0.060(2) 0.020(2) 0.025(2) 0.010(2)
C10 0.077(3) 0.080(3) 0.063(2) 0.028(2) 0.033(2) 0.000(2)
C11 0.047(2) 0.067(2) 0.048(2) 0.018(2) 0.022(2) 0.008(2)
C12 0.070(2) 0.072(2) 0.058(2) 0.022(2) 0.038(2) 0.023(2)
C13 0.051(2) 0.053(2) 0.055(2) 0.016(2) 0.025(2) 0.021(2)
C14 0.095(3) 0.060(2) 0.082(3) 0.027(2) 0.049(3) 0.031(2)
C15 0.047(2) 0.043(2) 0.046(2) 0.006(1) 0.014(1) 0.008(1)
C16 0.059(2) 0.084(3) 0.064(2) 0.031(2) 0.021(2) 0.006(2)
C17 0.042(2) 0.060(2) 0.048(2) 0.018(2) 0.011(1) 0.008(2)
C18 0.074(3) 0.063(2) 0.063(2) 0.033(2) 0.016(2) 0.017(2)
C19 0.073(2) 0.060(2) 0.047(2) 0.021(2) 0.016(2) 0.017(2)
C20 0.134(4) 0.088(3) 0.061(3) 0.040(3) 0.046(3) 0.029(2)
C21 0.093(3) 0.048(2) 0.084(3) 0.010(2) 0.027(3) -0.007(2)

loop_
_atom_site_label
_atom_site_fract_x
_atom_site_fract_y
_atom_site_fract_z
_atom_site_U_iso_or_equiv
_atom_site_thermal_displace_type
_atom_site_calc_flag
_atom_site_calc_attached_atom
Pd 0.23988(3) 0.17275(2) 0.18751(2) 0.03664(7) Uij ? ?
Cl 0.1222(1) 0.44306(8) 0.77436(7) 0.0591(3) Uij ? ?
S1 0.1614(1) -0.03241(7) 0.11838(6) 0.0482(2) Uij ? ?
S2 0.1669(1) -0.20586(9) -0.05010(7) 0.0628(3) Uij ? ?
O1 0.1564(4) 0.5592(3) 0.7440(3) 0.103(1) Uij ? ?
O2 0.2186(4) 0.3735(3) 0.7453(2) 0.094(1) Uij ? ?
O3 0.1784(6) 0.4686(4) 0.8792(3) 0.134(2) Uij ? ?
O4 -0.0474(4) 0.3794(4) 0.7304(4) 0.151(2) Uij ? ?
N1 0.3220(3) 0.2357(3) 0.0848(2) 0.0446(7) Uij ? ?
N2 0.3254(3) 0.3609(2) 0.2627(2) 0.0419(7) Uij ? ?
N3 0.1484(3) 0.2650(2) 0.3462(2) 0.0437(7) Uij ? ?
N4 0.1512(3) 0.1513(2) 0.3012(2) 0.0418(7) Uij ? ?
N5 0.5291(3) 0.3192(2) 0.4044(2) 0.0447(7) Uij ? ?
N6 0.4925(4) 0.3341(3) 0.4907(2) 0.0542(8) Uij ? ?
C1 0.2114(4) -0.0498(3) 0.0134(2) 0.0464(9) Uij ? ?
C2 0.2798(4) 0.0411(3) -0.0292(2) 0.0484(9) Uij ? ?
C3 0.3134(5) 0.0090(4) -0.1245(3) 0.068(1) Uij ? ?
C4 0.3916(6) 0.1356(5) -0.1460(3) 0.080(2) Uij ? ?
C5 0.4046(5) 0.2392(4) -0.0639(3) 0.064(1) Uij ? ?
C6 0.3311(4) 0.1737(3) 0.0047(2) 0.0460(9) Uij ? ?
C7 0.3930(5) 0.3749(3) 0.1101(3) 0.056(1) Uij ? ?
C8 0.3221(5) 0.4312(3) 0.1809(3) 0.055(1) Uij ? ?
C9 0.1989(4) 0.3754(3) 0.3070(3) 0.051(1) Uij ? ?
C10 0.0783(5) 0.3645(4) 0.4836(3) 0.072(1) Uij ? ?
C11 0.0933(4) 0.2542(3) 0.4223(3) 0.055(1) Uij ? ?
C12 0.0603(5) 0.1312(4) 0.4268(3) 0.062(1) Uij ? ?
C13 0.0976(4) 0.0686(3) 0.3518(3) 0.051(1) Uij ? ?
C14 0.0860(6) -0.0666(4) 0.3265(3) 0.073(1) Uij ? ?
C15 0.4989(4) 0.4023(3) 0.3389(2) 0.0474(9) Uij ? ?
C16 0.6379(5) 0.1802(4) 0.3102(3) 0.068(1) Uij ? ?
C17 0.5875(4) 0.2182(3) 0.3942(2) 0.0508(9) Uij ? ?
C18 0.5878(5) 0.1667(4) 0.4751(3) 0.066(1) Uij ? ?
C19 0.5293(5) 0.2407(3) 0.5334(3) 0.060(1) Uij ? ?
C20 0.5052(7) 0.2259(5) 0.6295(3) 0.089(2) Uij ? ?
C21 0.1057(6) -0.3023(4) 0.0290(3) 0.080(1) Uij ? ?
H1 0.3881 -0.0400 -0.1159 0.082 Uiso ? ?
H2 0.2125 -0.0360 -0.1772 0.082 Uiso ? ?
H3 0.4994 0.1401 -0.1476 0.096 Uiso ? ?
H4 0.3237 0.1446 -0.2081 0.096 Uiso ? ?
H5 0.5178 0.2869 -0.0294 0.077 Uiso ? ?
H6 0.3435 0.2933 -0.0907 0.077 Uiso ? ?
H7 0.5106 0.3971 0.1404 0.068 Uiso ? ?
H8 0.3664 0.4067 0.0512 0.068 Uiso ? ?
H9 0.2104 0.4268 0.1458 0.066 Uiso ? ?
H10 0.3866 0.5168 0.2086 0.066 Uiso ? ?
H11 0.2449 0.4483 0.3590 0.061 Uiso ? ?
H12 0.1049 0.3836 0.2576 0.061 Uiso ? ?
H13 0.1850 0.4250 0.5149 0.086 Uiso ? ?
H14 0.0054 0.4013 0.4422 0.086 Uiso ? ?
H15 0.0350 0.3374 0.5327 0.086 Uiso ? ?
H16 0.0188 0.0939 0.4732 0.074 Uiso ? ?
H17 0.0448 -0.1103 0.3704 0.087 Uiso ? ?
H18 0.0125 -0.1020 0.2601 0.087 Uiso ? ?
H19 0.1933 -0.0737 0.3328 0.087 Uiso ? ?
H20 0.5760 0.4092 0.3048 0.057 Uiso ? ?
H21 0.5166 0.4825 0.3775 0.057 Uiso ? ?
H22 0.6729 0.1074 0.3177 0.081 Uiso ? ?
H23 0.5463 0.1619 0.2500 0.081 Uiso ? ?
H24 0.7272 0.2468 0.3085 0.081 Uiso ? ?
H25 0.6211 0.0948 0.4893 0.079 Uiso ? ?
H26 0.5704 0.3003 0.6786 0.107 Uiso ? ?
H27 0.3910 0.2116 0.6215 0.107 Uiso ? ?
H28 0.5389 0.1563 0.6498 0.107 Uiso ? ?
H29 0.0097 -0.2883 0.0389 0.096 Uiso ? ?
H30 0.0809 -0.3883 -0.0008 0.096 Uiso ? ?
H31 0.1938 -0.2818 0.0911 0.096 Uiso ? ?

loop_
_atom_type_symbol
_atom_type_oxidation_number
_atom_type_number_in_cell
_atom_type_scat_dispersion_real
_atom_type_scat_dispersion_imag
_atom_type_scat_source
C 0 42 0.002 0.002 'Cromer & Waber (1974)'
H 0 62 0.000 0.000 'Cromer & Waber (1974)'
Cl 0 2 0.132 0.159 'Cromer & Waber (1974)'
N 0 12 0.004 0.003 'Cromer & Waber (1974)'
O 0 8 0.008 0.006 'Cromer & Waber (1974)'
Pd 0 2 -1.177 1.007 'Cromer & Waber (1974)'
S 0 4 0.110 0.124 'Cromer & Waber (1974)'

loop_
_geom_angle_atom_site_label_1
_geom_angle_atom_site_label_2
_geom_angle_atom_site_label_3
_geom_angle
_geom_angle_site_symmetry_1
_geom_angle_site_symmetry_2
_geom_angle_site_symmetry_3
_geom_angle_publ_flag
S1 Pd N1 96.74(8) ? ? ? yes
S1 Pd N2 175.24(7) ? ? ? yes
S1 Pd N4 96.44(7) ? ? ? yes
N1 Pd N2 86.0(1) ? ? ? yes
N1 Pd N4 165.9(1) ? ? ? yes
N2 Pd N4 81.25(10) ? ? ? yes
O1 Cl O2 108.0(2) ? ? ? no
O1 Cl O3 108.0(3) ? ? ? no
O1 Cl O4 109.0(2) ? ? ? no
O2 Cl O3 106.8(2) ? ? ? no
O2 Cl O4 111.4(3) ? ? ? no
O3 Cl O4 113.4(3) ? ? ? no
Pd S1 C1 109.2(1) ? ? ? yes
C1 S2 C21 105.1(2) ? ? ? no
Pd N1 C6 130.1(2) ? ? ? no
Pd N1 C7 111.5(2) ? ? ? yes
C6 N1 C7 118.3(3) ? ? ? yes
Pd N2 C8 102.9(2) ? ? ? yes
Pd N2 C9 104.9(2) ? ? ? np
Pd N2 C15 115.2(2) ? ? ? yes
C8 N2 C9 111.5(3) ? ? ? no
C8 N2 C15 109.7(2) ? ? ? no
C9 N2 C15 112.3(2) ? ? ? no
N4 N3 C9 119.0(2) ? ? ? no
N4 N3 C11 111.6(3) ? ? ? no
C9 N3 C11 129.4(3) ? ? ? no
Pd N4 N3 110.3(2) ? ? ? no
Pd N4 C13 144.1(2) ? ? ? no
N3 N4 C13 105.5(2) ? ? ? no
N6 N5 C15 119.4(3) ? ? ? no
N6 N5 C17 111.5(3) ? ? ? no
C15 N5 C17 129.1(3) ? ? ? no
N5 N6 C19 104.8(3) ? ? ? no
S1 C1 S2 116.4(2) ? ? ? no
S1 C1 C2 128.7(3) ? ? ? yes
S2 C1 C2 114.9(2) ? ? ? no
C1 C2 C3 121.9(3) ? ? ? no
C1 C2 C6 128.1(3) ? ? ? no
C3 C2 C6 110.0(3) ? ? ? no
C2 C3 C4 105.4(3) ? ? ? no
C3 C4 C5 108.2(3) ? ? ? no
C4 C5 C6 105.9(3) ? ? ? no
N1 C6 C2 127.1(3) ? ? ? no
N1 C6 C5 122.4(3) ? ? ? no
C2 C6 C5 110.4(3) ? ? ? no
N1 C7 C8 110.1(3) ? ? ? no
N2 C8 C7 110.5(3) ? ? ? no
N2 C9 N3 108.9(2) ? ? ? no
N3 C11 C10 122.2(3) ? ? ? no
N3 C11 C12 105.8(3) ? ? ? no
C10 C11 C12 132.0(3) ? ? ? no
C11 C12 C13 108.4(3) ? ? ? no
N4 C13 C12 108.7(3) ? ? ? no
N4 C13 C14 121.9(3) ? ? ? no
C12 C13 C14 129.4(3) ? ? ? no
N2 C15 N5 114.4(2) ? ? ? no
N5 C17 C16 123.6(3) ? ? ? no
N5 C17 C18 106.3(3) ? ? ? no
C16 C17 C18 130.1(3) ? ? ? no
C17 C18 C19 106.8(3) ? ? ? no
N6 C19 C18 110.6(3) ? ? ? no
N6 C19 C20 120.4(3) ? ? ? no
C18 C19 C20 129.0(4) ? ? ? no

loop_
_geom_bond_atom_site_label_1
_geom_bond_atom_site_label_2
_geom_bond_distance
_geom_bond_site_symmetry_1
_geom_bond_site_symmetry_2
_geom_bond_publ_flag
Pd S1 2.2389(8) ? ? yes
Pd N1 1.970(2) ? ? yes
Pd N2 2.090(2) ? ? yes
Pd N4 2.039(2) ? ? yes
Cl O1 1.415(3) ? ? no
Cl O2 1.410(3) ? ? no
Cl O3 1.413(4) ? ? no
Cl O4 1.393(4) ? ? no
S1 C1 1.709(3) ? ? yes
S2 C1 1.766(3) ? ? no
S2 C21 1.774(5) ? ? no
N1 C6 1.315(4) ? ? yes
N1 C7 1.483(4) ? ? no
N2 C8 1.495(4) ? ? no
N2 C9 1.480(4) ? ? no
N2 C15 1.510(4) ? ? no
N3 N4 1.371(3) ? ? no
N3 C9 1.449(4) ? ? no
N3 C11 1.339(4) ? ? no
N4 C13 1.332(4) ? ? no
N5 N6 1.384(4) ? ? no
N5 C15 1.421(4) ? ? no
N5 C17 1.369(4) ? ? no
N6 C19 1.337(4) ? ? no
C1 C2 1.361(5) ? ? yes
C2 C3 1.517(5) ? ? no
C2 C6 1.419(5) ? ? yes
C3 C4 1.528(6) ? ? no
C4 C5 1.515(6) ? ? no
C5 C6 1.508(5) ? ? no
C7 C8 1.509(5) ? ? no
C10 C11 1.493(5) ? ? no
C11 C12 1.351(5) ? ? no
C12 C13 1.390(5) ? ? no
C13 C14 1.488(5) ? ? no
C16 C17 1.470(5) ? ? no
C17 C18 1.364(5) ? ? no
C18 C19 1.408(5) ? ? no
C19 C20 1.492(5) ? ? no
